data_7124323
loop_
_publ_author_name
'Drew, Melanie'
'Arndt, Sebastian'
'Richardson, Christopher'
'Rudolph, Matthias'
'Hashmi, Stephen'
'Hyland, Christopher James Timothy'

_publ_section_title
;
 Divergent Gold-catalyzed Reactions of Cyclopropenylmethyl Sulfonamides
 with Tethered Heteroaromatics
;
_journal_name_full 'Chemical Communications'
_journal_paper_doi 10.1039/C9CC06241F
_journal_year 2019
_chemical_formula_moiety 'C27 H34 N2 O2 S'
_chemical_formula_sum 'C27 H34 N2 O2 S'
_chemical_formula_weight 450.62
_chemical_name_systematic (E)-9-methyl-4-(oct-4-en-4-yl)-2-tosyl-2,3,4,9-tetrahydro-1H-pyrido[3,4-b]indole
_space_group_crystal_system triclinic
_space_group_IT_number 2
_space_group_name_Hall '-P 1'
_space_group_name_H-M_alt 'P -1'
_symmetry_space_group_name_Hall '-P 1'
_symmetry_space_group_name_H-M 'P -1'
_atom_sites_solution_hydrogens geom
_audit_creation_date 2019-04-08
_audit_creation_method
;
Olex2 1.2
(compiled 2018.05.29 svn.r3508 for OlexSys, GUI svn.r5506)
;
_audit_update_record
;
2019-04-11 deposited with the CCDC.    2019-10-14 downloaded from the CCDC.
;
_cell_angle_alpha 71.699(5)
_cell_angle_beta 75.057(5)
_cell_angle_gamma 78.424(4)
_cell_formula_units_Z 2
_cell_length_a 7.9109(4)
_cell_length_b 13.3891(6)
_cell_length_c 14.4067(9)
_cell_measurement_reflns_used 5857
_cell_measurement_temperature 149.99(10)
_cell_measurement_theta_max 29.7530
_cell_measurement_theta_min 2.7940
_cell_volume 1387.81(14)
_computing_cell_refinement 'CrysAlisPro 1.171.39.46 (Rigaku OD, 2018)'
_computing_data_collection 'CrysAlisPro 1.171.39.46 (Rigaku OD, 2018)'
_computing_data_reduction 'CrysAlisPro 1.171.39.46 (Rigaku OD, 2018)'
_computing_molecular_graphics 'Olex2 (Dolomanov et al., 2009)'
_computing_publication_material 'Olex2 (Dolomanov et al., 2009)'
_computing_structure_refinement 'ShelXL (Sheldrick, 2015)'
_diffrn_ambient_environment N~2~
_diffrn_ambient_temperature 149.99(10)
_diffrn_detector 'HyPix Bantam HPC'
_diffrn_measured_fraction_theta_full 0.980
_diffrn_measured_fraction_theta_max 0.933
_diffrn_measurement_details
;
List of Runs (angles in degrees, time in seconds):

  # Type    Start    End  Width  t~exp~   \w     \q     \k     \f   Frames
#--------------------------------------------------------------------------
  1  \w    -22.00  47.00   0.50   30.00    --   20.00  54.00 150.00  138
  2  \w     74.00 100.00   0.50   30.00    --   20.00  54.00 150.00   52
  3  \w    -73.00 -45.00   0.50   30.00    --   20.00  54.00   0.00   56
  4  \w    -36.00  64.50   0.50   30.00    --   20.00  54.00   0.00  201
  5  \w     76.00 110.00   0.50   30.00    --   20.00  54.00   0.00   68
  6  \w    -10.00 108.00   0.50   30.00    --   20.00  54.00 -90.00  236
  7  \w    -73.00  63.00   0.50   30.00    --   20.00  54.00  60.00  272
  8  \w     73.00 109.00   0.50   30.00    --   20.00  54.00  60.00   72
  9  \w    -74.00 110.00   0.50   30.00    --   20.00  54.00 -60.00  368
 10  \w    -74.00 -48.00   0.50   30.00    --   20.00  54.00-150.00   52
 11  \w     11.00  38.00   0.50   30.00    --   20.00  54.00-150.00   54
 12  \w     72.00 108.00   0.50   30.00    --   20.00  54.00-150.00   72
 13  \w     40.00  65.00   0.50   30.00    --   20.00  54.00  30.00   50
 14  \w     81.00 106.00   0.50   30.00    --   20.00  54.00  30.00   50
 15  \w    -64.00 -37.00   0.50   30.00    --   20.00  54.00-120.00   54
 16  \w    -69.00 -40.00   0.50   30.00    --   20.00  54.00  90.00   58
 17  \w     33.00  58.00   0.50   30.00    --   20.00  54.00  90.00   50
 18  \w    -70.00 -43.00   0.50   30.00    --   20.00  54.00 150.00   54
;
_diffrn_measurement_device 'two-circle diffractometer'
_diffrn_measurement_device_type 'XtaLAB Mini II'
_diffrn_measurement_method '\w scans'
_diffrn_orient_matrix_type 'CrysAlisPro convention (1999,Acta A55,543-557)'
_diffrn_orient_matrix_UB_11 -0.0060097000
_diffrn_orient_matrix_UB_12 0.0546807000
_diffrn_orient_matrix_UB_13 -0.0263355000
_diffrn_orient_matrix_UB_21 0.0210969000
_diffrn_orient_matrix_UB_22 -0.0132910000
_diffrn_orient_matrix_UB_23 -0.0459639000
_diffrn_orient_matrix_UB_31 -0.0909928000
_diffrn_orient_matrix_UB_32 0.0008615000
_diffrn_orient_matrix_UB_33 0.0025108000
_diffrn_radiation_monochromator graphite
_diffrn_radiation_probe x-ray
_diffrn_radiation_type MoK\a
_diffrn_radiation_wavelength 0.71073
_diffrn_reflns_av_R_equivalents 0.0298
_diffrn_reflns_av_unetI/netI 0.0449
_diffrn_reflns_Laue_measured_fraction_full 0.980
_diffrn_reflns_Laue_measured_fraction_max 0.933
_diffrn_reflns_limit_h_max 10
_diffrn_reflns_limit_h_min -10
_diffrn_reflns_limit_k_max 18
_diffrn_reflns_limit_k_min -19
_diffrn_reflns_limit_l_max 20
_diffrn_reflns_limit_l_min -20
_diffrn_reflns_number 24667
_diffrn_reflns_point_group_measured_fraction_full 0.980
_diffrn_reflns_point_group_measured_fraction_max 0.933
_diffrn_reflns_theta_full 29.000
_diffrn_reflns_theta_max 30.786
_diffrn_reflns_theta_min 1.888
_diffrn_source 'fine-focus sealed X-ray tube'
_diffrn_source_type 'Rigaku (Mo) X-ray Source'
_exptl_absorpt_coefficient_mu 0.139
_exptl_absorpt_correction_T_max 1.00000
_exptl_absorpt_correction_T_min 0.93042
_exptl_absorpt_correction_type multi-scan
_exptl_absorpt_process_details
;
CrysAlisPro 1.171.39.46 (Rigaku Oxford Diffraction, 2018)
Empirical absorption correction using spherical harmonics,
 implemented in SCALE3 ABSPACK scaling algorithm.
;
_exptl_crystal_colour 'clear colourless'
_exptl_crystal_density_diffrn 1.078
_exptl_crystal_description plate
_exptl_crystal_F_000 484
_exptl_crystal_recrystallization_method 'crystallised from hexane'
_exptl_crystal_size_max 0.5
_exptl_crystal_size_mid 0.18
_exptl_crystal_size_min 0.06
_refine_diff_density_max 0.278
_refine_diff_density_min -0.300
_refine_diff_density_rms 0.055
_refine_ls_extinction_method none
_refine_ls_goodness_of_fit_ref 1.058
_refine_ls_hydrogen_treatment mixed
_refine_ls_matrix_type full
_refine_ls_number_parameters 297
_refine_ls_number_reflns 8123
_refine_ls_number_restraints 0
_refine_ls_restrained_S_all 1.058
_refine_ls_R_factor_all 0.0691
_refine_ls_R_factor_gt 0.0482
_refine_ls_shift/su_max 0.001
_refine_ls_shift/su_mean 0.000
_refine_ls_structure_factor_coef Fsqd
_refine_ls_weighting_details 'w=1/[\s^2^(Fo^2^)+(0.0722P)^2^+0.0991P] where P=(Fo^2^+2Fc^2^)/3'
_refine_ls_weighting_scheme calc
_refine_ls_wR_factor_gt 0.1275
_refine_ls_wR_factor_ref 0.1366
_reflns_Friedel_coverage 0.000
_reflns_number_gt 5971
_reflns_number_total 8123
_reflns_threshold_expression 'I > 2\s(I)'
_cod_data_source_file c9cc06241f2.cif
_cod_data_source_block exp_109_md2
_cod_original_cell_volume 1387.82(14)
_cod_database_code 7124323
_chemical_oxdiff_formula 'C27 H34 N2 O2 S'
_chemical_oxdiff_usercomment 'Melanie Drew'
_shelx_space_group_comment
;
The symmetry employed for this shelxl refinement is uniquely defined
by the following loop, which should always be used as a source of
symmetry information in preference to the above space-group names.
They are only intended as comments.
;
_shelx_estimated_absorpt_t_max 0.992
_shelx_estimated_absorpt_t_min 0.934
_reflns_odcompleteness_completeness 99.21
_reflns_odcompleteness_iscentric 1
_reflns_odcompleteness_theta 26.32
_olex2_refinement_description
;
1. Fixed Uiso
 At 1.2 times of:
  All C(H) groups, All C(H,H) groups
 At 1.5 times of:
  All C(H,H,H) groups
2. Others
 Sof(H9MD)=Sof(H9ME)=Sof(H9MF)=1-FVAR(1)
 Sof(H9MA)=Sof(H9MB)=Sof(H9MC)=FVAR(1)
3.a Ternary CH refined with riding coordinates:
 C4(H4)
3.b Secondary CH2 refined with riding coordinates:
 C1(H1A,H1B), C3(H3A,H3B), C2O(H2OA,H2OB), C3O(H3OA,H3OB), C6O(H6OA,H6OB),
 C7O(H7OA,H7OB)
3.c Aromatic/amide H refined with riding coordinates:
 C5(H5), C6(H6), C7(H7), C8(H8), C5O(H5O), C2T(H2T), C3T(H3T), C5T(H5T),
 C6T(H6T)
3.d Idealised Me refined as rotating group:
 C9ME(H9MA,H9MB,H9MC), C9ME(H9MD,H9ME,H9MF), C1O(H1OA,H1OB,H1OC), C8O(H8OA,
 H8OB,H8OC), C4ME(H4MA,H4MB,H4MC)
;
_olex2_exptl_crystal_mounting_method 'Mitegen mount + Paratone'
_olex2_submission_special_instructions 'No special instructions were received'
_oxdiff_exptl_absorpt_empirical_details
;
Empirical correction (ABSPACK) includes:
- Absorption correction using spherical harmonics
- Frame scaling
;
_oxdiff_exptl_absorpt_empirical_full_max 1.113
_oxdiff_exptl_absorpt_empirical_full_min 0.929

loop_
_space_group_symop_operation_xyz
'x, y, z'
'-x, -y, -z'

loop_
_atom_site_label
_atom_site_type_symbol
_atom_site_fract_x
_atom_site_fract_y
_atom_site_fract_z
_atom_site_U_iso_or_equiv
_atom_site_adp_type
_atom_site_occupancy
_atom_site_site_symmetry_order
_atom_site_calc_flag
_atom_site_refinement_flags_posn
_atom_site_refinement_flags_occupancy
_atom_site_disorder_assembly
_atom_site_disorder_group
C1A C 0.73304(17) 0.56867(11) 0.39872(9) 0.0227(3) Uani 1 1 d . . . .
C1 C 0.72890(19) 0.67320(10) 0.32145(10) 0.0249(3) Uani 1 1 d . . . .
H1A H 0.614429 0.715193 0.333089 0.030 Uiso 1 1 calc R . . .
H1B H 0.818507 0.712417 0.322746 0.030 Uiso 1 1 calc R . . .
N2 N 0.76393(14) 0.64901(8) 0.22455(8) 0.0224(2) Uani 1 1 d . . . .
C3 C 0.64532(17) 0.57765(10) 0.22280(10) 0.0236(3) Uani 1 1 d . . . .
H3A H 0.658131 0.574908 0.154807 0.028 Uiso 1 1 calc R . . .
H3B H 0.523752 0.604702 0.246446 0.028 Uiso 1 1 calc R . . .
C4 C 0.69092(17) 0.46493(10) 0.29020(10) 0.0222(3) Uani 1 1 d . . . .
H4 H 0.588117 0.427342 0.306788 0.027 Uiso 1 1 calc R . . .
C4A C 0.71955(17) 0.47440(10) 0.38574(10) 0.0229(3) Uani 1 1 d . . . .
C5 C 0.74883(19) 0.28384(11) 0.50819(11) 0.0302(3) Uani 1 1 d . . . .
H5 H 0.729729 0.247530 0.467151 0.036 Uiso 1 1 calc R . . .
C5A C 0.74315(17) 0.39456(11) 0.47641(10) 0.0245(3) Uani 1 1 d . . . .
C6 C 0.7834(2) 0.22962(13) 0.60182(12) 0.0371(4) Uani 1 1 d . . . .
H6 H 0.787442 0.156185 0.623456 0.044 Uiso 1 1 calc R . . .
C7 C 0.8122(2) 0.28263(13) 0.66419(11) 0.0374(4) Uani 1 1 d . . . .
H7 H 0.836545 0.243767 0.726302 0.045 Uiso 1 1 calc R . . .
C8 C 0.80541(19) 0.39206(13) 0.63585(10) 0.0318(3) Uani 1 1 d . . . .
H8 H 0.823674 0.427415 0.677914 0.038 Uiso 1 1 calc R . . .
C8A C 0.77001(17) 0.44716(11) 0.54150(10) 0.0256(3) Uani 1 1 d . . . .
N9 N 0.76125(15) 0.55422(9) 0.49312(8) 0.0252(2) Uani 1 1 d . . . .
C9ME C 0.7740(2) 0.63769(12) 0.53433(11) 0.0320(3) Uani 1 1 d . . . .
H9MA H 0.769670 0.704540 0.483961 0.048 Uiso 0.48(2) 1 calc GR P A 1
H9MB H 0.883480 0.623241 0.556220 0.048 Uiso 0.48(2) 1 calc GR P A 1
H9MC H 0.677449 0.640516 0.590095 0.048 Uiso 0.48(2) 1 calc GR P A 1
H9MD H 0.878386 0.670134 0.498150 0.029(9) Uiso 0.52(2) 1 calc GR P A 2
H9ME H 0.780156 0.608011 0.603499 0.043(10) Uiso 0.52(2) 1 calc GR P A 2
H9MF H 0.672056 0.690152 0.528627 0.031(9) Uiso 0.52(2) 1 calc GR P A 2
C1O C 0.6745(3) 0.19105(16) 0.16483(19) 0.0639(6) Uani 1 1 d . . . .
H1OA H 0.768916 0.181457 0.109893 0.096 Uiso 1 1 calc GR . . .
H1OB H 0.575494 0.235310 0.139590 0.096 Uiso 1 1 calc GR . . .
H1OC H 0.640155 0.123293 0.205308 0.096 Uiso 1 1 calc GR . . .
C2O C 0.7355(3) 0.24311(13) 0.22731(15) 0.0475(4) Uani 1 1 d . . . .
H2OA H 0.833047 0.196864 0.254237 0.057 Uiso 1 1 calc R . . .
H2OB H 0.639997 0.251424 0.283224 0.057 Uiso 1 1 calc R . . .
C3O C 0.7939(2) 0.35072(12) 0.16918(11) 0.0321(3) Uani 1 1 d . . . .
H3OA H 0.893876 0.341889 0.115569 0.039 Uiso 1 1 calc R . . .
H3OB H 0.698678 0.395751 0.139087 0.039 Uiso 1 1 calc R . . .
C4O C 0.84466(18) 0.40468(10) 0.23270(9) 0.0234(3) Uani 1 1 d . . . .
C5O C 1.00970(19) 0.40523(12) 0.23751(10) 0.0292(3) Uani 1 1 d . . . .
H5O H 1.025204 0.435656 0.284067 0.035 Uiso 1 1 calc R . . .
C6O C 1.1740(2) 0.36166(14) 0.17534(12) 0.0396(4) Uani 1 1 d . . . .
H6OA H 1.148569 0.303971 0.155992 0.048 Uiso 1 1 calc R . . .
H6OB H 1.264019 0.333401 0.214872 0.048 Uiso 1 1 calc R . . .
C7O C 1.2436(2) 0.44739(15) 0.08129(13) 0.0452(4) Uani 1 1 d . . . .
H7OA H 1.349484 0.416273 0.043310 0.054 Uiso 1 1 calc R . . .
H7OB H 1.156121 0.471830 0.039929 0.054 Uiso 1 1 calc R . . .
C8O C 1.2856(2) 0.54110(17) 0.10347(14) 0.0522(5) Uani 1 1 d . . . .
H8OA H 1.339808 0.588278 0.042439 0.078 Uiso 1 1 calc GR . . .
H8OB H 1.365010 0.517031 0.148709 0.078 Uiso 1 1 calc GR . . .
H8OC H 1.178666 0.577843 0.133428 0.078 Uiso 1 1 calc GR . . .
S1T S 0.80599(4) 0.74848(3) 0.12468(2) 0.02564(10) Uani 1 1 d . . . .
O1T O 0.85062(14) 0.70626(8) 0.04054(7) 0.0339(2) Uani 1 1 d . . . .
O2T O 0.92919(14) 0.80186(8) 0.14271(8) 0.0347(2) Uani 1 1 d . . . .
C1T C 0.60676(18) 0.83462(10) 0.11925(10) 0.0245(3) Uani 1 1 d . . . .
C2T C 0.4853(2) 0.81765(12) 0.07331(10) 0.0304(3) Uani 1 1 d . . . .
H2T H 0.511966 0.764103 0.041459 0.037 Uiso 1 1 calc R . . .
C3T C 0.3238(2) 0.88131(12) 0.07536(11) 0.0339(3) Uani 1 1 d . . . .
H3T H 0.241998 0.869912 0.044777 0.041 Uiso 1 1 calc R . . .
C4T C 0.2819(2) 0.96177(11) 0.12225(11) 0.0324(3) Uani 1 1 d . . . .
C5T C 0.4059(2) 0.97852(12) 0.16612(13) 0.0370(4) Uani 1 1 d . . . .
H5T H 0.380003 1.033084 0.196685 0.044 Uiso 1 1 calc R . . .
C6T C 0.5682(2) 0.91570(11) 0.16552(12) 0.0329(3) Uani 1 1 d . . . .
H6T H 0.650158 0.927628 0.195664 0.039 Uiso 1 1 calc R . . .
C4ME C 0.1034(2) 1.02794(14) 0.12630(15) 0.0483(4) Uani 1 1 d . . . .
H4MA H 0.064717 1.038115 0.065678 0.073 Uiso 1 1 calc GR . . .
H4MB H 0.111509 1.095618 0.133493 0.073 Uiso 1 1 calc GR . . .
H4MC H 0.020374 0.992248 0.182300 0.073 Uiso 1 1 calc GR . . .

loop_
_atom_site_aniso_label
_atom_site_aniso_U_11
_atom_site_aniso_U_22
_atom_site_aniso_U_33
_atom_site_aniso_U_23
_atom_site_aniso_U_13
_atom_site_aniso_U_12
C1A 0.0207(6) 0.0274(7) 0.0197(6) -0.0073(5) -0.0031(5) -0.0023(5)
C1 0.0287(7) 0.0233(6) 0.0241(6) -0.0084(5) -0.0061(5) -0.0026(5)
N2 0.0249(6) 0.0210(5) 0.0214(5) -0.0044(4) -0.0055(4) -0.0045(4)
C3 0.0223(6) 0.0254(7) 0.0249(6) -0.0069(5) -0.0071(5) -0.0043(5)
C4 0.0210(6) 0.0232(6) 0.0227(6) -0.0064(5) -0.0033(5) -0.0056(5)
C4A 0.0208(6) 0.0258(7) 0.0209(6) -0.0069(5) -0.0007(5) -0.0042(5)
C5 0.0311(8) 0.0281(7) 0.0271(7) -0.0037(6) -0.0020(6) -0.0057(6)
C5A 0.0202(6) 0.0287(7) 0.0214(6) -0.0061(5) 0.0008(5) -0.0038(5)
C6 0.0366(8) 0.0309(8) 0.0327(8) 0.0028(6) -0.0023(6) -0.0049(6)
C7 0.0334(8) 0.0453(9) 0.0219(7) 0.0035(6) -0.0026(6) -0.0036(7)
C8 0.0269(7) 0.0459(9) 0.0189(6) -0.0066(6) -0.0016(5) -0.0049(6)
C8A 0.0202(6) 0.0330(7) 0.0198(6) -0.0060(5) 0.0007(5) -0.0032(5)
N9 0.0265(6) 0.0296(6) 0.0198(5) -0.0088(5) -0.0032(4) -0.0033(5)
C9ME 0.0370(8) 0.0363(8) 0.0264(7) -0.0153(6) -0.0044(6) -0.0050(6)
C1O 0.0589(13) 0.0513(12) 0.1062(19) -0.0479(13) -0.0332(12) 0.0003(10)
C2O 0.0542(11) 0.0347(9) 0.0629(12) -0.0221(9) -0.0164(9) -0.0075(8)
C3O 0.0342(8) 0.0345(8) 0.0326(8) -0.0176(6) -0.0065(6) -0.0029(6)
C4O 0.0281(7) 0.0225(6) 0.0202(6) -0.0065(5) -0.0047(5) -0.0039(5)
C5O 0.0294(7) 0.0337(8) 0.0258(7) -0.0130(6) -0.0055(5) 0.0003(6)
C6O 0.0286(8) 0.0539(10) 0.0390(9) -0.0227(8) -0.0065(6) 0.0038(7)
C7O 0.0321(9) 0.0718(12) 0.0369(9) -0.0258(9) 0.0006(7) -0.0112(8)
C8O 0.0393(10) 0.0821(14) 0.0425(10) -0.0264(10) 0.0032(8) -0.0248(9)
S1T 0.02533(18) 0.02628(18) 0.02316(17) -0.00348(13) -0.00355(12) -0.00595(13)
O1T 0.0375(6) 0.0374(6) 0.0232(5) -0.0089(4) 0.0000(4) -0.0040(5)
O2T 0.0296(6) 0.0353(6) 0.0382(6) -0.0024(5) -0.0085(4) -0.0133(4)
C1T 0.0274(7) 0.0211(6) 0.0219(6) 0.0005(5) -0.0057(5) -0.0062(5)
C2T 0.0353(8) 0.0317(8) 0.0256(7) -0.0065(6) -0.0099(6) -0.0050(6)
C3T 0.0317(8) 0.0377(8) 0.0299(7) -0.0012(6) -0.0112(6) -0.0059(6)
C4T 0.0321(8) 0.0235(7) 0.0332(8) 0.0034(6) -0.0057(6) -0.0046(6)
C5T 0.0427(9) 0.0213(7) 0.0456(9) -0.0082(6) -0.0085(7) -0.0038(6)
C6T 0.0364(8) 0.0244(7) 0.0405(8) -0.0068(6) -0.0123(6) -0.0076(6)
C4ME 0.0378(9) 0.0355(9) 0.0610(12) -0.0029(8) -0.0103(8) 0.0026(7)

loop_
_atom_type_symbol
_atom_type_description
_atom_type_scat_dispersion_real
_atom_type_scat_dispersion_imag
_atom_type_scat_source
C C 0.0033 0.0016 'International Tables Vol C Tables 4.2.6.8 and 6.1.1.4'
H H 0.0000 0.0000 'International Tables Vol C Tables 4.2.6.8 and 6.1.1.4'
N N 0.0061 0.0033 'International Tables Vol C Tables 4.2.6.8 and 6.1.1.4'
O O 0.0106 0.0060 'International Tables Vol C Tables 4.2.6.8 and 6.1.1.4'
S S 0.1246 0.1234 'International Tables Vol C Tables 4.2.6.8 and 6.1.1.4'

loop_
_geom_angle_atom_site_label_1
_geom_angle_atom_site_label_2
_geom_angle_atom_site_label_3
_geom_angle
C4A C1A C1 125.76(12)
C4A C1A N9 110.62(12)
N9 C1A C1 123.54(12)
C1A C1 H1A 110.6
C1A C1 H1B 110.6
H1A C1 H1B 108.7
N2 C1 C1A 105.92(10)
N2 C1 H1A 110.6
N2 C1 H1B 110.6
C1 N2 C3 112.95(10)
C1 N2 S1T 116.05(8)
C3 N2 S1T 116.95(9)
N2 C3 H3A 109.7
N2 C3 H3B 109.7
N2 C3 C4 109.89(10)
H3A C3 H3B 108.2
C4 C3 H3A 109.7
C4 C3 H3B 109.7
C3 C4 H4 107.7
C4A C4 C3 108.60(10)
C4A C4 H4 107.7
C4A C4 C4O 115.18(11)
C4O C4 C3 109.81(10)
C4O C4 H4 107.7
C1A C4A C4 122.77(12)
C1A C4A C5A 106.71(12)
C5A C4A C4 130.49(12)
C5A C5 H5 120.6
C6 C5 H5 120.6
C6 C5 C5A 118.75(14)
C5 C5A C4A 134.22(13)
C5 C5A C8A 119.01(13)
C8A C5A C4A 106.74(12)
C5 C6 H6 119.3
C5 C6 C7 121.40(15)
C7 C6 H6 119.3
C6 C7 H7 119.3
C8 C7 C6 121.47(14)
C8 C7 H7 119.3
C7 C8 H8 121.3
C7 C8 C8A 117.32(14)
C8A C8 H8 121.3
C8 C8A C5A 122.04(13)
N9 C8A C5A 108.09(12)
N9 C8A C8 129.82(13)
C1A N9 C9ME 125.73(12)
C8A N9 C1A 107.82(11)
C8A N9 C9ME 126.43(12)
N9 C9ME H9MA 109.5
N9 C9ME H9MB 109.5
N9 C9ME H9MC 109.5
N9 C9ME H9MD 109.5
N9 C9ME H9ME 109.5
N9 C9ME H9MF 109.5
H9MA C9ME H9MB 109.5
H9MA C9ME H9MC 109.5
H9MB C9ME H9MC 109.5
H9MD C9ME H9ME 109.5
H9MD C9ME H9MF 109.5
H9ME C9ME H9MF 109.5
H1OA C1O H1OB 109.5
H1OA C1O H1OC 109.5
H1OB C1O H1OC 109.5
C2O C1O H1OA 109.5
C2O C1O H1OB 109.5
C2O C1O H1OC 109.5
C1O C2O H2OA 108.9
C1O C2O H2OB 108.9
C1O C2O C3O 113.25(16)
H2OA C2O H2OB 107.7
C3O C2O H2OA 108.9
C3O C2O H2OB 108.9
C2O C3O H3OA 109.0
C2O C3O H3OB 109.0
H3OA C3O H3OB 107.8
C4O C3O C2O 113.06(13)
C4O C3O H3OA 109.0
C4O C3O H3OB 109.0
C3O C4O C4 114.88(12)
C5O C4O C4 120.89(12)
C5O C4O C3O 124.18(13)
C4O C5O H5O 116.7
C4O C5O C6O 126.54(13)
C6O C5O H5O 116.7
C5O C6O H6OA 109.4
C5O C6O H6OB 109.4
C5O C6O C7O 111.38(14)
H6OA C6O H6OB 108.0
C7O C6O H6OA 109.4
C7O C6O H6OB 109.4
C6O C7O H7OA 108.9
C6O C7O H7OB 108.9
H7OA C7O H7OB 107.7
C8O C7O C6O 113.43(14)
C8O C7O H7OA 108.9
C8O C7O H7OB 108.9
C7O C8O H8OA 109.5
C7O C8O H8OB 109.5
C7O C8O H8OC 109.5
H8OA C8O H8OB 109.5
H8OA C8O H8OC 109.5
H8OB C8O H8OC 109.5
N2 S1T C1T 106.20(6)
O1T S1T N2 106.85(6)
O1T S1T O2T 120.30(7)
O1T S1T C1T 108.36(7)
O2T S1T N2 106.26(6)
O2T S1T C1T 108.04(6)
C2T C1T S1T 119.67(11)
C2T C1T C6T 120.43(14)
C6T C1T S1T 119.82(11)
C1T C2T H2T 120.4
C3T C2T C1T 119.29(14)
C3T C2T H2T 120.4
C2T C3T H3T 119.4
C2T C3T C4T 121.16(14)
C4T C3T H3T 119.4
C3T C4T C4ME 120.29(15)
C5T C4T C3T 118.63(14)
C5T C4T C4ME 121.07(15)
C4T C5T H5T 119.3
C4T C5T C6T 121.37(14)
C6T C5T H5T 119.3
C1T C6T H6T 120.4
C5T C6T C1T 119.11(14)
C5T C6T H6T 120.4
C4T C4ME H4MA 109.5
C4T C4ME H4MB 109.5
C4T C4ME H4MC 109.5
H4MA C4ME H4MB 109.5
H4MA C4ME H4MC 109.5
H4MB C4ME H4MC 109.5

loop_
_geom_bond_atom_site_label_1
_geom_bond_atom_site_label_2
_geom_bond_distance
C1A C1 1.4904(18)
C1A C4A 1.3609(18)
C1A N9 1.3823(16)
C1 H1A 0.9700
C1 H1B 0.9700
C1 N2 1.4762(16)
N2 C3 1.4768(16)
N2 S1T 1.6377(11)
C3 H3A 0.9700
C3 H3B 0.9700
C3 C4 1.5468(18)
C4 H4 0.9800
C4 C4A 1.4979(18)
C4 C4O 1.5240(18)
C4A C5A 1.4327(18)
C5 H5 0.9300
C5 C5A 1.4025(19)
C5 C6 1.384(2)
C5A C8A 1.4135(18)
C6 H6 0.9300
C6 C7 1.391(2)
C7 H7 0.9300
C7 C8 1.386(2)
C8 H8 0.9300
C8 C8A 1.3979(19)
C8A N9 1.3795(18)
N9 C9ME 1.4508(17)
C9ME H9MA 0.9600
C9ME H9MB 0.9600
C9ME H9MC 0.9600
C9ME H9MD 0.9600
C9ME H9ME 0.9600
C9ME H9MF 0.9600
C1O H1OA 0.9600
C1O H1OB 0.9600
C1O H1OC 0.9600
C1O C2O 1.511(2)
C2O H2OA 0.9700
C2O H2OB 0.9700
C2O C3O 1.517(2)
C3O H3OA 0.9700
C3O H3OB 0.9700
C3O C4O 1.4971(18)
C4O C5O 1.3268(19)
C5O H5O 0.9300
C5O C6O 1.502(2)
C6O H6OA 0.9700
C6O H6OB 0.9700
C6O C7O 1.533(2)
C7O H7OA 0.9700
C7O H7OB 0.9700
C7O C8O 1.503(2)
C8O H8OA 0.9600
C8O H8OB 0.9600
C8O H8OC 0.9600
S1T O1T 1.4294(10)
S1T O2T 1.4334(10)
S1T C1T 1.7600(14)
C1T C2T 1.3868(19)
C1T C6T 1.3903(19)
C2T H2T 0.9300
C2T C3T 1.385(2)
C3T H3T 0.9300
C3T C4T 1.387(2)
C4T C5T 1.382(2)
C4T C4ME 1.506(2)
C5T H5T 0.9300
C5T C6T 1.386(2)
C6T H6T 0.9300
C4ME H4MA 0.9600
C4ME H4MB 0.9600
C4ME H4MC 0.9600

loop_
_geom_torsion_atom_site_label_1
_geom_torsion_atom_site_label_2
_geom_torsion_atom_site_label_3
_geom_torsion_atom_site_label_4
_geom_torsion
C1A C1 N2 C3 52.79(14)
C1A C1 N2 S1T -168.21(9)
C1A C4A C5A C5 -177.84(14)
C1A C4A C5A C8A 0.18(15)
C1 C1A C4A C4 -2.5(2)
C1 C1A C4A C5A 175.78(12)
C1 C1A N9 C8A -175.46(12)
C1 C1A N9 C9ME 6.2(2)
C1 N2 C3 C4 -70.04(13)
C1 N2 S1T O1T 175.08(9)
C1 N2 S1T O2T 45.47(11)
C1 N2 S1T C1T -69.40(10)
N2 C3 C4 C4A 43.76(14)
N2 C3 C4 C4O -83.00(12)
N2 S1T C1T C2T -86.06(12)
N2 S1T C1T C6T 90.58(12)
C3 N2 S1T O1T -47.59(11)
C3 N2 S1T O2T -177.19(9)
C3 N2 S1T C1T 67.93(10)
C3 C4 C4A C1A -10.67(17)
C3 C4 C4A C5A 171.45(13)
C3 C4 C4O C3O -84.88(13)
C3 C4 C4O C5O 92.70(15)
C4 C4A C5A C5 0.3(3)
C4 C4A C5A C8A 178.31(13)
C4 C4O C5O C6O -171.61(14)
C4A C1A C1 N2 -17.32(18)
C4A C1A N9 C8A 1.33(15)
C4A C1A N9 C9ME -177.04(13)
C4A C4 C4O C3O 152.17(12)
C4A C4 C4O C5O -30.25(18)
C4A C5A C8A C8 -177.13(12)
C4A C5A C8A N9 0.62(14)
C5 C5A C8A C8 1.2(2)
C5 C5A C8A N9 179.00(12)
C5 C6 C7 C8 0.8(2)
C5A C5 C6 C7 0.0(2)
C5A C8A N9 C1A -1.18(14)
C5A C8A N9 C9ME 177.18(13)
C6 C5 C5A C4A 176.82(14)
C6 C5 C5A C8A -1.0(2)
C6 C7 C8 C8A -0.6(2)
C7 C8 C8A C5A -0.4(2)
C7 C8 C8A N9 -177.66(13)
C8 C8A N9 C1A 176.34(14)
C8 C8A N9 C9ME -5.3(2)
N9 C1A C1 N2 158.99(12)
N9 C1A C4A C4 -179.24(11)
N9 C1A C4A C5A -0.93(15)
C1O C2O C3O C4O 176.77(14)
C2O C3O C4O C4 -83.25(16)
C2O C3O C4O C5O 99.26(17)
C3O C4O C5O C6O 5.7(2)
C4O C4 C4A C1A 112.92(14)
C4O C4 C4A C5A -64.95(18)
C4O C5O C6O C7O 92.63(19)
C5O C6O C7O C8O 58.52(19)
S1T N2 C3 C4 151.35(9)
S1T C1T C2T C3T 175.60(11)
S1T C1T C6T C5T -175.87(11)
O1T S1T C1T C2T 28.42(13)
O1T S1T C1T C6T -154.93(11)
O2T S1T C1T C2T 160.28(11)
O2T S1T C1T C6T -23.08(13)
C1T C2T C3T C4T 0.2(2)
C2T C1T C6T C5T 0.7(2)
C2T C3T C4T C5T 0.9(2)
C2T C3T C4T C4ME -178.16(14)
C3T C4T C5T C6T -1.2(2)
C4T C5T C6T C1T 0.4(2)
C6T C1T C2T C3T -1.0(2)
C4ME C4T C5T C6T 177.87(15)

loop_
_smtbx_masks_void_nr
_smtbx_masks_void_average_x
_smtbx_masks_void_average_y
_smtbx_masks_void_average_z
_smtbx_masks_void_volume
_smtbx_masks_void_count_electrons
1 -0.094 0.000 0.500 270.3 71.6
